data_4063465
loop_
_publ_author_name
'Brunner, Henri'
'Muschiol, Manfred'
'Tsuno, Takashi'
'Takahashi, Takemoto'
'Zabel, Manfred'

_publ_section_title
;
 Pyramidal Stability of 16-Electron Half-Sandwich Intermediates
 [CpRu(P&#x2212;P)]+with P&#x2212;P Ligands Forming Four- to Six-Membered
 Chelate Rings
;
_journal_issue 2
_journal_name_full Organometallics
_journal_page_first 428
_journal_paper_doi 10.1021/om900830a
_journal_volume 29
_journal_year 2010
_chemical_absolute_configuration ad
_chemical_compound_source 'see text'
_chemical_formula_moiety 'C33 H33 I P2 Ru'
_chemical_formula_sum 'C33 H33 I P2 Ru'
_chemical_formula_weight 719.50
_chemical_name_systematic ?
_space_group_IT_number 4
_symmetry_cell_setting monoclinic
_symmetry_Int_Tables_number 4
_symmetry_space_group_name_Hall 'P 2yb'
_symmetry_space_group_name_H-M 'P 1 21 1'
_atom_sites_solution_hydrogens geom
_atom_sites_solution_primary direct
_atom_sites_solution_secondary difmap
_cell_angle_alpha 90
_cell_angle_beta 100.283(8)
_cell_angle_gamma 90
_cell_formula_units_Z 4
_cell_length_a 19.9397(14)
_cell_length_b 15.6337(11)
_cell_length_c 9.4492(6)
_cell_measurement_reflns_used 8000
_cell_measurement_temperature 123
_cell_measurement_theta_max 26.91
_cell_measurement_theta_min 2.59
_cell_volume 2898.3(3)
_computing_cell_refinement 'STOE (1998)'
_computing_data_collection 'STOE (1998)'
_computing_data_reduction 'STOE (1998)'
_computing_molecular_graphics 'PLATON (Spek, 1990)'
_computing_publication_material 'PLATON (Spek, 2003)'
_computing_structure_refinement 'SHELXL-97 (Sheldrick, 1997)'
_computing_structure_solution 'SIR-97 (Altomare, 1999)'
_diffrn_ambient_temperature 123(1)
_diffrn_measured_fraction_theta_full 0.954
_diffrn_measured_fraction_theta_max 0.954
_diffrn_measurement_device_type 'STOE-IPDS diffractometer'
_diffrn_measurement_method rotation
_diffrn_radiation_monochromator graphite
_diffrn_radiation_source 'fine-focus sealed tube'
_diffrn_radiation_type 'Mo K\a'
_diffrn_radiation_wavelength 0.71073
_diffrn_reflns_av_R_equivalents 0.0310
_diffrn_reflns_av_sigmaI/netI 0.0565
_diffrn_reflns_limit_h_max 25
_diffrn_reflns_limit_h_min -25
_diffrn_reflns_limit_k_max 19
_diffrn_reflns_limit_k_min -19
_diffrn_reflns_limit_l_max 11
_diffrn_reflns_limit_l_min -11
_diffrn_reflns_number 30381
_diffrn_reflns_reduction_process
;
;
_diffrn_reflns_theta_full 26.91
_diffrn_reflns_theta_max 26.91
_diffrn_reflns_theta_min 2.59
_diffrn_standards_decay_% 0
_diffrn_standards_interval_count 0
_diffrn_standards_interval_time 0
_diffrn_standards_number 0
_exptl_absorpt_coefficient_mu 1.738
_exptl_absorpt_correction_T_max 0.8243
_exptl_absorpt_correction_T_min 0.7128
_exptl_absorpt_correction_type analytical
_exptl_absorpt_process_details 'analytical from crystal shape (X-SHAPE, X-RED. STOE, 1996)'
_exptl_crystal_colour 'orange to red'
_exptl_crystal_density_diffrn 1.649
_exptl_crystal_density_method 'Not Measured'
_exptl_crystal_description plate
_exptl_crystal_F_000 1432
_exptl_crystal_size_max 0.120
_exptl_crystal_size_mid 0.090
_exptl_crystal_size_min 0.040
_refine_diff_density_max 1.211
_refine_diff_density_min -0.409
_refine_diff_density_rms 0.112
_refine_ls_abs_structure_details 'Flack H.D. (1983), Acta Cryst. A39, 876-881'
_refine_ls_abs_structure_Flack -0.023(17)
_refine_ls_extinction_method none
_refine_ls_goodness_of_fit_ref 0.904
_refine_ls_hydrogen_treatment constr
_refine_ls_matrix_type full
_refine_ls_number_parameters 667
_refine_ls_number_reflns 11955
_refine_ls_number_restraints 1
_refine_ls_restrained_S_all 0.904
_refine_ls_R_factor_all 0.0389
_refine_ls_R_factor_gt 0.0303
_refine_ls_shift/su_max 0.002
_refine_ls_shift/su_mean 0.000
_refine_ls_structure_factor_coef Fsqd
_refine_ls_weighting_details 'calc w=1/[\s^2^(Fo^2^)+(0.0314P)^2^]         where P=(Fo^2^+2Fc^2^)/3'
_refine_ls_weighting_scheme calc
_refine_ls_wR_factor_gt 0.0607
_refine_ls_wR_factor_ref 0.0620
_reflns_number_gt 9847
_reflns_number_total 11955
_reflns_threshold_expression I>2\s(I)
_cod_data_source_file om900830a_si_005.cif
_cod_data_source_block h197
_cod_depositor_comments
;
The following automatic conversions were performed:

'_symmetry_cell_setting' value 'Monoclinic' changed to 'monoclinic'
according to the built-in table from CIF Core dictionary named
'cif_core.dic' version 2.4.1 from 2010-06-29.

Automatic conversion script
Id: cif_fix_values 1673 2011-04-08 12:14:43Z adriana 
;
_cod_original_sg_symbol_H-M 'P 21'
_cod_database_code 4063465

loop_
_symmetry_equiv_pos_site_id
_symmetry_equiv_pos_as_xyz
1 x,y,z
2 -x,1/2+y,-z

loop_
_atom_site_aniso_label
_atom_site_aniso_U_11
_atom_site_aniso_U_22
_atom_site_aniso_U_33
_atom_site_aniso_U_23
_atom_site_aniso_U_13
_atom_site_aniso_U_12
I1 0.0291(2) 0.0254(2) 0.0233(2) 0.0090(2) 0.0059(2) 0.0046(2)
Ru1 0.0148(2) 0.0147(2) 0.0184(2) 0.0007(2) 0.0028(2) 0.0011(2)
P1 0.0183(7) 0.0138(7) 0.0174(7) 0.0021(5) 0.0026(6) 0.0006(6)
P2 0.0153(6) 0.0176(7) 0.0184(7) -0.0001(7) 0.0015(6) -0.0009(7)
C1 0.030(3) 0.035(4) 0.025(3) -0.003(3) 0.013(3) 0.013(3)
C2 0.018(3) 0.033(4) 0.038(4) -0.008(3) 0.015(3) -0.001(3)
C3 0.024(3) 0.024(4) 0.034(3) -0.005(3) 0.002(3) 0.007(3)
C4 0.027(3) 0.027(4) 0.029(3) -0.003(3) 0.011(3) 0.008(3)
C5 0.023(3) 0.021(3) 0.038(4) -0.007(3) 0.007(3) 0.004(2)
C6 0.020(3) 0.019(3) 0.022(3) -0.003(2) 0.006(2) 0.004(2)
C7 0.021(3) 0.017(3) 0.027(3) -0.002(2) 0.005(3) 0.005(2)
C8 0.025(3) 0.025(4) 0.023(3) -0.008(3) 0.005(3) 0.004(3)
C9 0.030(3) 0.032(3) 0.033(3) -0.006(2) 0.005(3) 0.001(2)
C10 0.015(3) 0.018(3) 0.019(3) -0.001(2) 0.001(2) -0.004(2)
C11 0.022(3) 0.023(4) 0.020(3) 0.002(2) 0.003(3) 0.000(2)
C12 0.031(3) 0.022(4) 0.031(4) 0.009(3) 0.004(3) 0.003(3)
C13 0.032(3) 0.047(4) 0.020(3) 0.017(3) 0.002(3) 0.004(4)
C14 0.032(3) 0.038(4) 0.022(3) -0.004(3) 0.004(3) 0.005(3)
C15 0.025(3) 0.025(3) 0.024(3) 0.004(3) 0.003(3) 0.006(3)
C16 0.019(3) 0.015(3) 0.017(3) 0.000(2) 0.006(2) -0.003(2)
C17 0.021(3) 0.022(3) 0.034(4) 0.006(3) 0.006(3) -0.001(2)
C18 0.024(3) 0.025(3) 0.038(4) 0.009(3) 0.007(3) -0.003(2)
C19 0.027(3) 0.022(3) 0.027(3) -0.002(2) 0.010(3) -0.008(3)
C20 0.020(3) 0.032(4) 0.023(3) 0.000(3) -0.003(3) -0.002(3)
C21 0.027(3) 0.019(3) 0.024(3) 0.005(2) 0.003(3) -0.006(3)
C22 0.023(3) 0.016(3) 0.024(3) -0.005(2) -0.007(3) 0.002(2)
C23 0.030(3) 0.029(3) 0.025(3) -0.003(3) 0.001(3) -0.005(3)
C24 0.043(4) 0.048(4) 0.023(3) 0.003(3) -0.014(3) 0.002(4)
C25 0.027(3) 0.037(4) 0.047(4) -0.007(3) -0.016(3) -0.003(3)
C26 0.022(3) 0.038(4) 0.048(4) -0.003(3) -0.003(3) -0.004(3)
C27 0.024(3) 0.035(4) 0.029(4) 0.000(3) 0.002(3) 0.000(3)
C28 0.017(3) 0.019(3) 0.027(3) 0.005(2) 0.001(3) 0.000(2)
C29 0.023(3) 0.023(3) 0.028(3) 0.009(2) 0.010(3) 0.000(2)
C30 0.025(3) 0.039(4) 0.028(3) 0.009(3) 0.008(3) -0.004(3)
C31 0.023(3) 0.043(4) 0.045(4) 0.028(3) 0.005(3) -0.004(3)
C32 0.029(4) 0.021(4) 0.053(5) 0.017(3) -0.004(4) -0.008(3)
C33 0.018(3) 0.028(4) 0.043(4) 0.005(3) -0.002(3) -0.003(3)
I2 0.0241(2) 0.0200(2) 0.0233(2) 0.0066(2) 0.0043(2) 0.0024(2)
Ru2 0.0130(2) 0.0133(2) 0.0190(2) -0.0009(2) 0.0030(2) 0.0004(2)
P3 0.0165(6) 0.0137(8) 0.0160(7) 0.0002(6) 0.0016(6) -0.0006(6)
P4 0.0141(7) 0.0150(8) 0.0168(7) -0.0001(5) 0.0034(6) -0.0004(5)
C34 0.025(3) 0.027(3) 0.028(3) 0.000(3) 0.014(3) 0.008(3)
C35 0.018(3) 0.029(4) 0.035(4) -0.013(3) 0.006(3) 0.002(3)
C36 0.025(3) 0.021(3) 0.040(4) -0.002(3) 0.012(3) 0.006(3)
C37 0.014(3) 0.030(4) 0.033(3) -0.006(3) 0.006(3) 0.005(3)
C38 0.023(3) 0.018(3) 0.038(4) -0.004(3) 0.014(3) 0.000(3)
C39 0.024(3) 0.015(3) 0.019(3) 0.001(2) 0.005(2) 0.000(2)
C40 0.018(3) 0.024(3) 0.022(3) -0.005(2) 0.006(3) 0.005(2)
C41 0.018(3) 0.022(3) 0.021(3) 0.002(2) 0.008(2) 0.000(2)
C42 0.021(2) 0.028(3) 0.024(3) -0.004(2) 0.002(2) 0.003(2)
C43 0.019(3) 0.018(3) 0.020(3) -0.003(2) 0.001(2) 0.003(2)
C44 0.023(3) 0.023(3) 0.025(3) -0.003(2) 0.001(3) 0.001(2)
C45 0.020(3) 0.039(4) 0.040(4) -0.004(3) 0.002(3) -0.002(3)
C46 0.026(3) 0.044(4) 0.033(4) -0.002(3) -0.016(3) 0.002(3)
C47 0.038(3) 0.024(3) 0.024(3) 0.000(3) -0.004(3) -0.006(3)
C48 0.033(3) 0.026(3) 0.021(3) 0.003(3) -0.003(3) -0.005(3)
C49 0.010(3) 0.022(3) 0.022(3) 0.005(2) 0.004(2) -0.001(2)
C50 0.016(3) 0.024(3) 0.024(3) -0.001(2) 0.002(3) -0.001(2)
C51 0.025(3) 0.049(4) 0.020(3) 0.010(3) 0.001(3) -0.002(3)
C52 0.018(3) 0.024(3) 0.043(4) 0.019(3) 0.001(3) -0.002(2)
C53 0.017(3) 0.024(4) 0.041(4) 0.004(3) 0.000(3) -0.006(3)
C54 0.023(3) 0.023(4) 0.024(3) 0.001(3) -0.002(3) 0.003(3)
C55 0.012(3) 0.023(3) 0.018(3) 0.008(2) 0.000(2) -0.003(2)
C56 0.021(3) 0.023(3) 0.022(3) 0.000(2) 0.005(3) 0.002(2)
C57 0.031(4) 0.050(5) 0.023(3) -0.003(3) 0.008(3) -0.001(3)
C58 0.028(3) 0.040(4) 0.024(3) 0.014(3) 0.004(3) -0.001(3)
C59 0.022(3) 0.028(4) 0.033(4) 0.003(3) 0.003(3) -0.001(3)
C60 0.020(3) 0.020(3) 0.025(3) -0.001(2) 0.003(3) -0.002(2)
C61 0.017(3) 0.017(3) 0.021(3) -0.003(2) 0.006(2) -0.002(3)
C62 0.018(3) 0.024(3) 0.023(3) 0.001(3) 0.001(2) 0.004(3)
C63 0.014(3) 0.035(4) 0.019(3) 0.000(3) -0.001(2) -0.008(2)
C64 0.026(3) 0.028(4) 0.025(3) -0.002(3) 0.005(3) -0.014(3)
C65 0.033(3) 0.017(3) 0.033(3) 0.000(2) 0.000(3) -0.002(2)
C66 0.022(3) 0.025(3) 0.022(3) 0.001(2) 0.001(2) 0.000(2)

loop_
_atom_site_label
_atom_site_type_symbol
_atom_site_thermal_displace_type
_atom_site_fract_x
_atom_site_fract_y
_atom_site_fract_z
_atom_site_occupancy
_atom_site_U_iso_or_equiv
_atom_site_calc_flag
_atom_site_refinement_flags
I1 I Uani 0.61005(2) 0.89466(2) 0.43224(4) 1.000 0.0258(1) . .
Ru1 Ru Uani 0.59122(2) 0.84749(3) 0.69919(5) 1.000 0.0160(1) . .
P1 P Uani 0.70506(8) 0.81877(10) 0.76997(16) 1.000 0.0166(4) . .
P2 P Uani 0.57279(7) 0.71121(11) 0.62392(14) 1.000 0.0173(4) . .
C1 C Uani 0.5577(3) 0.8784(5) 0.9018(7) 1.000 0.0290(19) . .
C2 C Uani 0.5015(3) 0.8473(5) 0.8017(7) 1.000 0.028(2) . .
C3 C Uani 0.4890(3) 0.9042(5) 0.6837(7) 1.000 0.0277(19) . .
C4 C Uani 0.5374(3) 0.9715(5) 0.7115(7) 1.000 0.0269(19) . .
C5 C Uani 0.5788(3) 0.9563(4) 0.8458(7) 1.000 0.0271(19) . .
C6 C Uani 0.7419(3) 0.7515(4) 0.6414(6) 1.000 0.0201(17) . .
C7 C Uani 0.7069(3) 0.6626(4) 0.6147(7) 1.000 0.0216(17) . .
C8 C Uani 0.6358(3) 0.6627(4) 0.5267(7) 1.000 0.0243(19) . .
C9 C Uani 0.8184(3) 0.7438(4) 0.6640(7) 1.000 0.0317(17) . .
C10 C Uani 0.7306(3) 0.7706(4) 0.9488(6) 1.000 0.0176(17) . .
C11 C Uani 0.7625(3) 0.6903(4) 0.9756(7) 1.000 0.0218(19) . .
C12 C Uani 0.7777(4) 0.6588(5) 1.1151(7) 1.000 0.028(2) . .
C13 C Uani 0.7620(3) 0.7061(6) 1.2279(7) 1.000 0.0333(19) . .
C14 C Uani 0.7317(4) 0.7846(5) 1.2041(7) 1.000 0.0308(19) . .
C15 C Uani 0.7168(3) 0.8171(5) 1.0649(7) 1.000 0.0248(17) . .
C16 C Uani 0.7636(3) 0.9111(4) 0.7921(6) 1.000 0.0167(17) . .
C17 C Uani 0.7434(3) 0.9867(4) 0.7185(7) 1.000 0.0255(19) . .
C18 C Uani 0.7882(3) 1.0546(4) 0.7266(7) 1.000 0.0288(19) . .
C19 C Uani 0.8519(3) 1.0490(4) 0.8083(7) 1.000 0.0247(17) . .
C20 C Uani 0.8714(3) 0.9755(4) 0.8844(7) 1.000 0.0258(19) . .
C21 C Uani 0.8274(3) 0.9070(4) 0.8776(6) 1.000 0.0235(17) . .
C22 C Uani 0.4928(3) 0.6969(4) 0.4975(6) 1.000 0.0224(17) . .
C23 C Uani 0.4901(3) 0.7134(5) 0.3525(6) 1.000 0.0285(17) . .
C24 C Uani 0.4274(4) 0.7087(6) 0.2579(7) 1.000 0.040(2) . .
C25 C Uani 0.3701(4) 0.6858(5) 0.3064(9) 1.000 0.040(2) . .
C26 C Uani 0.3721(4) 0.6691(5) 0.4500(8) 1.000 0.037(2) . .
C27 C Uani 0.4332(3) 0.6744(5) 0.5451(8) 1.000 0.030(2) . .
C28 C Uani 0.5661(3) 0.6314(4) 0.7641(7) 1.000 0.0214(17) . .
C29 C Uani 0.5849(3) 0.6535(4) 0.9054(7) 1.000 0.0240(17) . .
C30 C Uani 0.5818(4) 0.5926(5) 1.0143(8) 1.000 0.0303(19) . .
C31 C Uani 0.5596(3) 0.5129(5) 0.9775(8) 1.000 0.037(2) . .
C32 C Uani 0.5411(4) 0.4888(5) 0.8382(8) 1.000 0.036(3) . .
C33 C Uani 0.5440(3) 0.5478(5) 0.7290(8) 1.000 0.031(2) . .
I2 I Uani 0.88151(2) 0.21422(2) 0.54143(4) 1.000 0.0225(1) . .
Ru2 Ru Uani 0.90497(2) 0.27070(3) 0.28361(5) 1.000 0.0151(1) . .
P3 P Uani 0.92070(7) 0.40550(10) 0.37247(15) 1.000 0.0156(4) . .
P4 P Uani 0.79148(7) 0.29574(9) 0.20997(15) 1.000 0.0152(4) . .
C34 C Uani 0.9428(3) 0.2480(5) 0.0837(8) 1.000 0.0255(17) . .
C35 C Uani 0.9203(3) 0.1686(5) 0.1274(7) 1.000 0.027(2) . .
C36 C Uani 0.9595(3) 0.1480(5) 0.2595(7) 1.000 0.0279(19) . .
C37 C Uani 1.0072(3) 0.2153(5) 0.3027(7) 1.000 0.0254(19) . .
C38 C Uani 0.9972(3) 0.2758(5) 0.1913(7) 1.000 0.0253(19) . .
C39 C Uani 0.8549(3) 0.4478(4) 0.4685(6) 1.000 0.0192(17) . .
C40 C Uani 0.7848(3) 0.4496(4) 0.3694(6) 1.000 0.0210(17) . .
C41 C Uani 0.7511(3) 0.3636(4) 0.3289(6) 1.000 0.0198(17) . .
C42 C Uani 0.8702(2) 0.5346(3) 0.5410(6) 1.000 0.0246(16) . .
C43 C Uani 0.9990(3) 0.4164(4) 0.5065(6) 1.000 0.0193(17) . .
C44 C Uani 1.0602(3) 0.4390(4) 0.4667(7) 1.000 0.0241(17) . .
C45 C Uani 1.1200(4) 0.4396(5) 0.5678(8) 1.000 0.033(2) . .
C46 C Uani 1.1195(4) 0.4186(5) 0.7078(8) 1.000 0.037(2) . .
C47 C Uani 1.0589(4) 0.3958(5) 0.7486(7) 1.000 0.0298(17) . .
C48 C Uani 0.9992(3) 0.3932(5) 0.6493(6) 1.000 0.0276(17) . .
C49 C Uani 0.9298(3) 0.4895(4) 0.2418(6) 1.000 0.0179(17) . .
C50 C Uani 0.9083(3) 0.4727(4) 0.0951(7) 1.000 0.0215(17) . .
C51 C Uani 0.9127(4) 0.5336(5) -0.0071(7) 1.000 0.0317(19) . .
C52 C Uani 0.9393(3) 0.6131(5) 0.0314(8) 1.000 0.0289(19) . .
C53 C Uani 0.9614(3) 0.6308(5) 0.1762(8) 1.000 0.028(2) . .
C54 C Uani 0.9571(3) 0.5704(4) 0.2794(7) 1.000 0.0241(19) . .
C55 C Uani 0.7652(3) 0.3447(4) 0.0313(6) 1.000 0.0180(17) . .
C56 C Uani 0.7824(3) 0.3033(4) -0.0865(7) 1.000 0.0219(17) . .
C57 C Uani 0.7662(4) 0.3381(5) -0.2229(7) 1.000 0.034(2) . .
C58 C Uani 0.7331(3) 0.4162(5) -0.2424(7) 1.000 0.0308(19) . .
C59 C Uani 0.7146(3) 0.4567(5) -0.1281(7) 1.000 0.028(2) . .
C60 C Uani 0.7304(3) 0.4214(4) 0.0081(7) 1.000 0.0218(17) . .
C61 C Uani 0.7347(3) 0.2024(4) 0.1901(6) 1.000 0.0180(17) . .
C62 C Uani 0.6657(3) 0.2106(5) 0.1268(6) 1.000 0.0220(17) . .
C63 C Uani 0.6225(3) 0.1422(5) 0.1165(6) 1.000 0.0232(19) . .
C64 C Uani 0.6459(3) 0.0637(4) 0.1704(7) 1.000 0.0263(19) . .
C65 C Uani 0.7136(3) 0.0543(4) 0.2324(7) 1.000 0.0284(17) . .
C66 C Uani 0.7580(3) 0.1231(4) 0.2423(6) 1.000 0.0234(17) . .
H1A H Uiso 0.57760 0.85210 0.99000 1.000 0.0350 calc R
H2A H Uiso 0.47650 0.79670 0.81220 1.000 0.0350 calc R
H3A H Uiso 0.45440 0.89850 0.60090 1.000 0.0330 calc R
H4A H Uiso 0.54110 1.01870 0.65000 1.000 0.0320 calc R
H5A H Uiso 0.61490 0.99200 0.89140 1.000 0.0320 calc R
H6 H Uiso 0.72950 0.78200 0.54730 1.000 0.0240 calc R
H7A H Uiso 0.73600 0.62570 0.56570 1.000 0.0260 calc R
H7B H Uiso 0.70510 0.63630 0.70920 1.000 0.0260 calc R
H8A H Uiso 0.62200 0.60310 0.50070 1.000 0.0290 calc R
H8B H Uiso 0.63590 0.69480 0.43650 1.000 0.0290 calc R
H9A H Uiso 0.83170 0.71670 0.57970 1.000 0.0380 calc R
H9B H Uiso 0.83440 0.70890 0.74950 1.000 0.0380 calc R
H9C H Uiso 0.83890 0.80090 0.67740 1.000 0.0380 calc R
H11 H Uiso 0.77360 0.65760 0.89810 1.000 0.0270 calc R
H12 H Uiso 0.79900 0.60450 1.13280 1.000 0.0340 calc R
H13 H Uiso 0.77230 0.68410 1.32300 1.000 0.0400 calc R
H14 H Uiso 0.72090 0.81680 1.28230 1.000 0.0370 calc R
H15 H Uiso 0.69690 0.87220 1.04930 1.000 0.0300 calc R
H17 H Uiso 0.69890 0.99150 0.66280 1.000 0.0310 calc R
H18 H Uiso 0.77460 1.10570 0.67500 1.000 0.0350 calc R
H19 H Uiso 0.88270 1.09580 0.81250 1.000 0.0300 calc R
H20 H Uiso 0.91550 0.97190 0.94200 1.000 0.0310 calc R
H21 H Uiso 0.84090 0.85680 0.93190 1.000 0.0280 calc R
H23 H Uiso 0.53040 0.72780 0.31740 1.000 0.0340 calc R
H24 H Uiso 0.42510 0.72170 0.15900 1.000 0.0490 calc R
H25 H Uiso 0.32820 0.68120 0.24090 1.000 0.0480 calc R
H26 H Uiso 0.33160 0.65400 0.48370 1.000 0.0440 calc R
H27 H Uiso 0.43440 0.66250 0.64420 1.000 0.0350 calc R
H29 H Uiso 0.60010 0.71000 0.93050 1.000 0.0290 calc R
H30 H Uiso 0.59520 0.60770 1.11260 1.000 0.0360 calc R
H31 H Uiso 0.55690 0.47250 1.05120 1.000 0.0440 calc R
H32 H Uiso 0.52630 0.43200 0.81520 1.000 0.0430 calc R
H33 H Uiso 0.53090 0.53140 0.63120 1.000 0.0370 calc R
H34A H Uiso 0.92480 0.27760 -0.00250 1.000 0.0310 calc R
H35A H Uiso 0.88440 0.13490 0.07550 1.000 0.0330 calc R
H36A H Uiso 0.95530 0.09730 0.31260 1.000 0.0330 calc R
H37A H Uiso 1.03940 0.21840 0.38980 1.000 0.0310 calc R
H38A H Uiso 1.02270 0.32700 0.18850 1.000 0.0300 calc R
H39 H Uiso 0.85120 0.40610 0.54690 1.000 0.0230 calc R
H40A H Uiso 0.75360 0.48410 0.41680 1.000 0.0250 calc R
H40B H Uiso 0.78990 0.47950 0.27960 1.000 0.0250 calc R
H41A H Uiso 0.70340 0.37410 0.28180 1.000 0.0240 calc R
H41B H Uiso 0.74970 0.33140 0.41860 1.000 0.0240 calc R
H42A H Uiso 0.83450 0.54890 0.59590 1.000 0.0300 calc R
H42B H Uiso 0.87180 0.57850 0.46750 1.000 0.0300 calc R
H42C H Uiso 0.91440 0.53230 0.60610 1.000 0.0300 calc R
H44 H Uiso 1.06120 0.45430 0.36980 1.000 0.0290 calc R
H45 H Uiso 1.16170 0.45490 0.53920 1.000 0.0400 calc R
H46 H Uiso 1.16060 0.41970 0.77660 1.000 0.0440 calc R
H47 H Uiso 1.05830 0.38170 0.84610 1.000 0.0360 calc R
H48 H Uiso 0.95810 0.37560 0.67810 1.000 0.0340 calc R
H50 H Uiso 0.89030 0.41800 0.06580 1.000 0.0260 calc R
H51 H Uiso 0.89710 0.52080 -0.10580 1.000 0.0380 calc R
H52 H Uiso 0.94250 0.65520 -0.03970 1.000 0.0350 calc R
H53 H Uiso 0.97980 0.68560 0.20420 1.000 0.0340 calc R
H54 H Uiso 0.97290 0.58370 0.37780 1.000 0.0290 calc R
H56 H Uiso 0.80580 0.25020 -0.07360 1.000 0.0270 calc R
H57 H Uiso 0.77770 0.30850 -0.30310 1.000 0.0410 calc R
H58 H Uiso 0.72340 0.44140 -0.33530 1.000 0.0370 calc R
H59 H Uiso 0.69070 0.50950 -0.14170 1.000 0.0340 calc R
H60 H Uiso 0.71710 0.45030 0.08710 1.000 0.0260 calc R
H62 H Uiso 0.64890 0.26460 0.09050 1.000 0.0260 calc R
H63 H Uiso 0.57610 0.14890 0.07200 1.000 0.0270 calc R
H64 H Uiso 0.61560 0.01640 0.16490 1.000 0.0320 calc R
H65 H Uiso 0.72990 0.00010 0.26870 1.000 0.0340 calc R
H66 H Uiso 0.80450 0.11580 0.28490 1.000 0.0280 calc R

loop_
_atom_type_symbol
_atom_type_description
_atom_type_scat_dispersion_real
_atom_type_scat_dispersion_imag
_atom_type_scat_source
Ru Ru -1.2594 0.8363 'International Tables Vol C Tables 4.2.6.8 and 6.1.1.4'
P P 0.1023 0.0942 'International Tables Vol C Tables 4.2.6.8 and 6.1.1.4'
I I -0.4742 1.8119 'International Tables Vol C Tables 4.2.6.8 and 6.1.1.4'
H H 0.0000 0.0000 'International Tables Vol C Tables 4.2.6.8 and 6.1.1.4'
C C 0.0033 0.0016 'International Tables Vol C Tables 4.2.6.8 and 6.1.1.4'

loop_
_exptl_crystal_face_index_h_
_exptl_crystal_face_index_k
_exptl_crystal_face_index_l
_exptl_crystal_face_perp_dist
12 -4 1 0.0620
3 14 -6 0.0978
-8 3 3 0.1313
2 13 2 0.1101
-12 -2 -3 0.0872
0 -6 5 0.0914
7 1 -3 0.0841
-15 5 1 0.0815
-6 -14 5 0.1064
5 3 1 0.0826
8 -11 -7 0.1095
-13 -4 3 0.0883
15 3 14 0.1031
-4 6 -9 0.1056
5 -4 -2 0.1061

loop_
_geom_angle_atom_site_label_1
_geom_angle_atom_site_label_2
_geom_angle_atom_site_label_3
_geom_angle
_geom_angle_site_symmetry_1
_geom_angle_site_symmetry_2
_geom_angle_site_symmetry_3
_geom_angle_publ_flag
I1 Ru1 P1 91.74(4) . . . yes
I1 Ru1 P2 90.31(4) . . . yes
I1 Ru1 C1 149.9(2) . . . yes
I1 Ru1 C2 132.28(18) . . . yes
I1 Ru1 C3 96.23(17) . . . yes
I1 Ru1 C4 87.71(17) . . . yes
I1 Ru1 C5 114.69(16) . . . yes
P1 Ru1 P2 90.23(6) . . . yes
P1 Ru1 C1 103.22(17) . . . yes
P1 Ru1 C2 135.87(18) . . . yes
P1 Ru1 C3 162.52(19) . . . yes
P1 Ru1 C4 128.01(17) . . . yes
P1 Ru1 C5 100.47(16) . . . yes
P2 Ru1 C1 115.2(2) . . . yes
P2 Ru1 C2 92.2(2) . . . yes
P2 Ru1 C3 105.2(2) . . . yes
P2 Ru1 C4 141.74(17) . . . yes
P2 Ru1 C5 152.19(17) . . . yes
C1 Ru1 C2 37.8(2) . . . yes
C1 Ru1 C3 63.0(2) . . . yes
C1 Ru1 C4 62.5(3) . . . yes
C1 Ru1 C5 37.4(3) . . . yes
C2 Ru1 C3 37.6(3) . . . yes
C2 Ru1 C4 62.4(3) . . . yes
C2 Ru1 C5 62.3(3) . . . yes
C3 Ru1 C4 37.4(3) . . . yes
C3 Ru1 C5 62.1(2) . . . yes
C4 Ru1 C5 36.7(2) . . . yes
C34 Ru2 C37 63.1(2) . . . yes
C34 Ru2 C38 37.9(2) . . . yes
C35 Ru2 C36 36.2(2) . . . yes
C35 Ru2 C37 62.4(2) . . . yes
C35 Ru2 C38 62.3(3) . . . yes
C36 Ru2 C37 37.6(3) . . . yes
C36 Ru2 C38 61.9(3) . . . yes
C37 Ru2 C38 37.5(3) . . . yes
P3 Ru2 C38 92.5(2) . . . yes
P4 Ru2 C34 103.96(18) . . . yes
P4 Ru2 C35 99.59(16) . . . yes
I2 Ru2 P3 90.26(4) . . . yes
I2 Ru2 P4 90.52(4) . . . yes
I2 Ru2 C34 150.0(2) . . . yes
I2 Ru2 C35 115.32(19) . . . yes
I2 Ru2 C36 88.69(17) . . . yes
I2 Ru2 C37 96.00(18) . . . yes
I2 Ru2 C38 131.85(18) . . . yes
P3 Ru2 P4 91.01(5) . . . yes
P3 Ru2 C34 115.1(2) . . . yes
P3 Ru2 C35 151.96(18) . . . yes
P3 Ru2 C36 142.80(17) . . . yes
P3 Ru2 C37 105.7(2) . . . yes
C34 Ru2 C36 61.5(3) . . . yes
P4 Ru2 C37 161.94(19) . . . yes
P4 Ru2 C38 137.42(18) . . . yes
P4 Ru2 C36 126.18(17) . . . yes
C34 Ru2 C35 37.1(3) . . . yes
Ru1 P1 C6 114.0(2) . . . yes
Ru1 P1 C10 116.5(2) . . . yes
Ru1 P1 C16 117.0(2) . . . yes
C6 P1 C10 107.0(3) . . . yes
C6 P1 C16 101.6(3) . . . yes
C10 P1 C16 98.7(3) . . . yes
C8 P2 C22 102.5(3) . . . yes
C8 P2 C28 102.9(3) . . . yes
Ru1 P2 C28 116.2(2) . . . yes
Ru1 P2 C8 117.3(2) . . . yes
Ru1 P2 C22 113.3(2) . . . yes
C22 P2 C28 102.7(3) . . . yes
Ru2 P3 C39 116.8(2) . . . yes
Ru2 P3 C43 112.7(2) . . . yes
C39 P3 C43 102.7(3) . . . yes
C39 P3 C49 103.8(3) . . . yes
Ru2 P3 C49 116.1(2) . . . yes
C43 P3 C49 103.0(3) . . . yes
Ru2 P4 C55 117.1(2) . . . yes
Ru2 P4 C61 117.1(2) . . . yes
C41 P4 C55 103.7(3) . . . yes
C41 P4 C61 101.1(3) . . . yes
C55 P4 C61 99.6(3) . . . yes
Ru2 P4 C41 115.7(2) . . . yes
Ru1 C1 C2 70.7(4) . . . yes
Ru1 C1 C5 73.0(4) . . . yes
C2 C1 C5 107.3(6) . . . no
C1 C2 C3 108.5(6) . . . no
Ru1 C2 C3 72.1(4) . . . yes
Ru1 C2 C1 71.5(4) . . . yes
Ru1 C3 C4 72.3(4) . . . yes
Ru1 C3 C2 70.3(4) . . . yes
C2 C3 C4 107.6(6) . . . no
Ru1 C4 C3 70.3(4) . . . yes
Ru1 C4 C5 71.9(4) . . . yes
C3 C4 C5 108.2(6) . . . no
Ru1 C5 C1 69.6(4) . . . yes
Ru1 C5 C4 71.4(4) . . . yes
C1 C5 C4 108.4(6) . . . no
C7 C6 C9 111.4(5) . . . no
P1 C6 C7 113.2(4) . . . yes
P1 C6 C9 117.5(4) . . . yes
C6 C7 C8 116.0(5) . . . no
P2 C8 C7 112.4(4) . . . yes
C11 C10 C15 118.2(6) . . . no
P1 C10 C11 124.9(5) . . . yes
P1 C10 C15 116.9(5) . . . yes
C10 C11 C12 120.1(6) . . . no
C11 C12 C13 120.2(7) . . . no
C12 C13 C14 120.6(6) . . . no
C13 C14 C15 119.8(7) . . . no
C10 C15 C14 121.2(7) . . . no
P1 C16 C17 119.1(5) . . . yes
P1 C16 C21 121.9(5) . . . yes
C17 C16 C21 119.0(6) . . . no
C16 C17 C18 119.9(6) . . . no
C17 C18 C19 120.6(6) . . . no
C18 C19 C20 119.8(6) . . . no
C19 C20 C21 120.5(6) . . . no
C16 C21 C20 120.2(6) . . . no
P2 C22 C27 121.1(5) . . . yes
C23 C22 C27 118.9(6) . . . no
P2 C22 C23 119.9(5) . . . yes
C22 C23 C24 119.5(6) . . . no
C23 C24 C25 120.6(6) . . . no
C24 C25 C26 120.5(7) . . . no
C25 C26 C27 119.8(7) . . . no
C22 C27 C26 120.7(7) . . . no
P2 C28 C29 119.3(5) . . . yes
P2 C28 C33 121.5(5) . . . yes
C29 C28 C33 119.2(6) . . . no
C28 C29 C30 120.2(6) . . . no
C29 C30 C31 119.4(7) . . . no
C30 C31 C32 121.9(7) . . . no
C31 C32 C33 119.7(7) . . . no
C28 C33 C32 119.7(7) . . . no
C2 C1 H1A 126.00 . . . no
C5 C1 H1A 126.00 . . . no
Ru1 C1 H1A 122.00 . . . no
C3 C2 H2A 126.00 . . . no
C1 C2 H2A 126.00 . . . no
Ru1 C2 H2A 122.00 . . . no
C2 C3 H3A 126.00 . . . no
Ru1 C3 H3A 123.00 . . . no
C4 C3 H3A 126.00 . . . no
C3 C4 H4A 126.00 . . . no
Ru1 C4 H4A 124.00 . . . no
C5 C4 H4A 126.00 . . . no
C1 C5 H5A 126.00 . . . no
Ru1 C5 H5A 125.00 . . . no
C4 C5 H5A 126.00 . . . no
C9 C6 H6 104.00 . . . no
P1 C6 H6 104.00 . . . no
C7 C6 H6 104.00 . . . no
C6 C7 H7B 108.00 . . . no
C8 C7 H7A 108.00 . . . no
C8 C7 H7B 108.00 . . . no
H7A C7 H7B 107.00 . . . no
C6 C7 H7A 108.00 . . . no
P2 C8 H8A 109.00 . . . no
C7 C8 H8A 109.00 . . . no
C7 C8 H8B 109.00 . . . no
P2 C8 H8B 109.00 . . . no
H8A C8 H8B 108.00 . . . no
C6 C9 H9A 109.00 . . . no
C6 C9 H9B 109.00 . . . no
C6 C9 H9C 109.00 . . . no
H9A C9 H9B 110.00 . . . no
H9A C9 H9C 109.00 . . . no
H9B C9 H9C 109.00 . . . no
C12 C11 H11 120.00 . . . no
C10 C11 H11 120.00 . . . no
C13 C12 H12 120.00 . . . no
C11 C12 H12 120.00 . . . no
C12 C13 H13 120.00 . . . no
C14 C13 H13 120.00 . . . no
C13 C14 H14 120.00 . . . no
C15 C14 H14 120.00 . . . no
C10 C15 H15 119.00 . . . no
C14 C15 H15 119.00 . . . no
C16 C17 H17 120.00 . . . no
C18 C17 H17 120.00 . . . no
C19 C18 H18 120.00 . . . no
C17 C18 H18 120.00 . . . no
C20 C19 H19 120.00 . . . no
C18 C19 H19 120.00 . . . no
C19 C20 H20 120.00 . . . no
C21 C20 H20 120.00 . . . no
C16 C21 H21 120.00 . . . no
C20 C21 H21 120.00 . . . no
C24 C23 H23 120.00 . . . no
C22 C23 H23 120.00 . . . no
C23 C24 H24 120.00 . . . no
C25 C24 H24 120.00 . . . no
C24 C25 H25 120.00 . . . no
C26 C25 H25 120.00 . . . no
C27 C26 H26 120.00 . . . no
C25 C26 H26 120.00 . . . no
C22 C27 H27 120.00 . . . no
C26 C27 H27 120.00 . . . no
C28 C29 H29 120.00 . . . no
C30 C29 H29 120.00 . . . no
C31 C30 H30 120.00 . . . no
C29 C30 H30 120.00 . . . no
C32 C31 H31 119.00 . . . no
C30 C31 H31 119.00 . . . no
C31 C32 H32 120.00 . . . no
C33 C32 H32 120.00 . . . no
C32 C33 H33 120.00 . . . no
C28 C33 H33 120.00 . . . no
Ru2 C34 C35 73.3(4) . . . yes
Ru2 C34 C38 70.6(4) . . . yes
C35 C34 C38 107.7(6) . . . no
Ru2 C35 C34 69.6(4) . . . yes
Ru2 C35 C36 72.1(4) . . . yes
C34 C35 C36 108.1(6) . . . no
Ru2 C36 C35 71.7(4) . . . yes
Ru2 C36 C37 69.5(4) . . . yes
C35 C36 C37 109.0(6) . . . no
Ru2 C37 C36 72.9(4) . . . yes
Ru2 C37 C38 70.5(4) . . . yes
C36 C37 C38 106.5(6) . . . no
Ru2 C38 C34 71.5(4) . . . yes
Ru2 C38 C37 72.0(4) . . . yes
C34 C38 C37 108.7(6) . . . no
P3 C39 C40 110.8(4) . . . yes
P3 C39 C42 115.9(4) . . . yes
C40 C39 C42 110.1(5) . . . no
C39 C40 C41 116.7(5) . . . no
P4 C41 C40 116.3(4) . . . yes
P3 C43 C44 121.2(4) . . . yes
P3 C43 C48 119.9(5) . . . yes
C44 C43 C48 118.5(6) . . . no
C43 C44 C45 120.3(6) . . . no
C44 C45 C46 120.8(7) . . . no
C45 C46 C47 119.4(7) . . . no
C46 C47 C48 120.7(6) . . . no
C43 C48 C47 120.2(6) . . . no
P3 C49 C50 118.9(5) . . . yes
P3 C49 C54 123.9(4) . . . yes
C50 C49 C54 117.2(6) . . . no
C49 C50 C51 121.4(6) . . . no
C50 C51 C52 120.8(6) . . . no
C51 C52 C53 118.7(7) . . . no
C52 C53 C54 121.0(7) . . . no
C49 C54 C53 120.9(6) . . . no
P4 C55 C56 118.2(5) . . . yes
P4 C55 C60 123.9(5) . . . yes
C56 C55 C60 117.9(6) . . . no
C55 C56 C57 121.1(6) . . . no
C56 C57 C58 119.8(6) . . . no
C57 C58 C59 119.7(6) . . . no
C58 C59 C60 120.3(7) . . . no
C55 C60 C59 121.2(6) . . . no
P4 C61 C62 120.7(5) . . . yes
P4 C61 C66 120.9(5) . . . yes
C62 C61 C66 118.3(6) . . . no
C61 C62 C63 121.1(7) . . . no
C62 C63 C64 120.2(6) . . . no
C63 C64 C65 119.5(6) . . . no
C64 C65 C66 120.7(6) . . . no
C61 C66 C65 120.1(6) . . . no
Ru2 C34 H34A 122.00 . . . no
C35 C34 H34A 126.00 . . . no
C38 C34 H34A 126.00 . . . no
Ru2 C35 H35A 124.00 . . . no
C34 C35 H35A 126.00 . . . no
C36 C35 H35A 126.00 . . . no
Ru2 C36 H36A 125.00 . . . no
C35 C36 H36A 125.00 . . . no
C37 C36 H36A 126.00 . . . no
Ru2 C37 H37A 122.00 . . . no
C36 C37 H37A 127.00 . . . no
C38 C37 H37A 127.00 . . . no
Ru2 C38 H38A 122.00 . . . no
C34 C38 H38A 126.00 . . . no
C37 C38 H38A 126.00 . . . no
P3 C39 H39 106.00 . . . no
C40 C39 H39 106.00 . . . no
C42 C39 H39 106.00 . . . no
C39 C40 H40A 108.00 . . . no
C39 C40 H40B 108.00 . . . no
C41 C40 H40A 108.00 . . . no
C41 C40 H40B 108.00 . . . no
H40A C40 H40B 107.00 . . . no
P4 C41 H41A 108.00 . . . no
P4 C41 H41B 108.00 . . . no
C40 C41 H41A 108.00 . . . no
C40 C41 H41B 108.00 . . . no
H41A C41 H41B 107.00 . . . no
C39 C42 H42A 110.00 . . . no
C39 C42 H42B 109.00 . . . no
C39 C42 H42C 110.00 . . . no
H42A C42 H42B 110.00 . . . no
H42A C42 H42C 109.00 . . . no
H42B C42 H42C 109.00 . . . no
C43 C44 H44 120.00 . . . no
C45 C44 H44 120.00 . . . no
C44 C45 H45 120.00 . . . no
C46 C45 H45 120.00 . . . no
C45 C46 H46 120.00 . . . no
C47 C46 H46 120.00 . . . no
C46 C47 H47 120.00 . . . no
C48 C47 H47 120.00 . . . no
C43 C48 H48 120.00 . . . no
C47 C48 H48 120.00 . . . no
C49 C50 H50 119.00 . . . no
C51 C50 H50 119.00 . . . no
C50 C51 H51 120.00 . . . no
C52 C51 H51 120.00 . . . no
C51 C52 H52 121.00 . . . no
C53 C52 H52 121.00 . . . no
C52 C53 H53 120.00 . . . no
C54 C53 H53 120.00 . . . no
C49 C54 H54 120.00 . . . no
C53 C54 H54 120.00 . . . no
C55 C56 H56 120.00 . . . no
C57 C56 H56 119.00 . . . no
C56 C57 H57 120.00 . . . no
C58 C57 H57 120.00 . . . no
C57 C58 H58 120.00 . . . no
C59 C58 H58 120.00 . . . no
C58 C59 H59 120.00 . . . no
C60 C59 H59 120.00 . . . no
C55 C60 H60 119.00 . . . no
C59 C60 H60 119.00 . . . no
C61 C62 H62 119.00 . . . no
C63 C62 H62 120.00 . . . no
C62 C63 H63 120.00 . . . no
C64 C63 H63 120.00 . . . no
C63 C64 H64 120.00 . . . no
C65 C64 H64 120.00 . . . no
C64 C65 H65 120.00 . . . no
C66 C65 H65 120.00 . . . no
C61 C66 H66 120.00 . . . no
C65 C66 H66 120.00 . . . no

loop_
_geom_bond_atom_site_label_1
_geom_bond_atom_site_label_2
_geom_bond_distance
_geom_bond_site_symmetry_1
_geom_bond_site_symmetry_2
_geom_bond_publ_flag
I1 Ru1 2.7177(6) . . yes
I2 Ru2 2.7093(6) . . yes
Ru1 P2 2.2554(18) . . yes
Ru1 C1 2.191(7) . . yes
Ru1 C2 2.181(6) . . yes
Ru1 C3 2.204(6) . . yes
Ru1 C4 2.229(7) . . yes
Ru1 C5 2.235(6) . . yes
Ru1 P1 2.2934(17) . . yes
Ru2 C38 2.173(6) . . yes
Ru2 P3 2.2695(16) . . yes
Ru2 P4 2.2795(15) . . yes
Ru2 C34 2.185(7) . . yes
Ru2 C35 2.232(7) . . yes
Ru2 C36 2.237(7) . . yes
Ru2 C37 2.192(6) . . yes
P1 C10 1.837(6) . . yes
P1 C16 1.845(6) . . yes
P1 C6 1.855(6) . . yes
P2 C8 1.847(6) . . yes
P2 C22 1.828(6) . . yes
P2 C28 1.842(7) . . yes
P3 C39 1.846(6) . . yes
P3 C43 1.834(6) . . yes
P3 C49 1.834(6) . . yes
P4 C61 1.836(6) . . yes
P4 C55 1.843(6) . . yes
P4 C41 1.833(6) . . yes
C1 C5 1.421(10) . . no
C1 C2 1.417(9) . . no
C2 C3 1.413(10) . . no
C3 C4 1.420(10) . . no
C4 C5 1.405(9) . . no
C6 C9 1.507(9) . . no
C6 C7 1.556(9) . . no
C7 C8 1.510(9) . . no
C10 C11 1.410(9) . . no
C10 C15 1.384(9) . . no
C11 C12 1.389(9) . . no
C12 C13 1.378(10) . . no
C13 C14 1.369(12) . . no
C14 C15 1.392(9) . . no
C16 C17 1.394(9) . . no
C16 C21 1.381(8) . . no
C17 C18 1.381(9) . . no
C18 C19 1.366(9) . . no
C19 C20 1.374(9) . . no
C20 C21 1.379(9) . . no
C22 C27 1.389(9) . . no
C22 C23 1.386(8) . . no
C23 C24 1.403(10) . . no
C24 C25 1.353(11) . . no
C25 C26 1.375(11) . . no
C26 C27 1.381(10) . . no
C28 C29 1.365(9) . . no
C28 C33 1.400(10) . . no
C29 C30 1.411(10) . . no
C30 C31 1.347(11) . . no
C31 C32 1.356(11) . . no
C32 C33 1.393(11) . . no
C1 H1A 0.9500 . . no
C2 H2A 0.9500 . . no
C3 H3A 0.9500 . . no
C4 H4A 0.9500 . . no
C5 H5A 0.9500 . . no
C6 H6 1.0000 . . no
C7 H7B 0.9900 . . no
C7 H7A 0.9900 . . no
C8 H8A 0.9900 . . no
C8 H8B 0.9900 . . no
C9 H9A 0.9800 . . no
C9 H9B 0.9800 . . no
C9 H9C 0.9800 . . no
C11 H11 0.9500 . . no
C12 H12 0.9500 . . no
C13 H13 0.9500 . . no
C14 H14 0.9500 . . no
C15 H15 0.9500 . . no
C17 H17 0.9500 . . no
C18 H18 0.9500 . . no
C19 H19 0.9500 . . no
C20 H20 0.9500 . . no
C21 H21 0.9500 . . no
C23 H23 0.9500 . . no
C24 H24 0.9500 . . no
C25 H25 0.9500 . . no
C26 H26 0.9500 . . no
C27 H27 0.9500 . . no
C29 H29 0.9500 . . no
C30 H30 0.9500 . . no
C31 H31 0.9500 . . no
C32 H32 0.9500 . . no
C33 H33 0.9500 . . no
C34 C35 1.407(11) . . no
C34 C38 1.416(10) . . no
C35 C36 1.387(9) . . no
C36 C37 1.428(10) . . no
C37 C38 1.403(10) . . no
C39 C40 1.538(8) . . no
C39 C42 1.526(8) . . no
C40 C41 1.521(9) . . no
C43 C44 1.385(9) . . no
C43 C48 1.397(8) . . no
C44 C45 1.389(10) . . no
C45 C46 1.365(11) . . no
C46 C47 1.379(11) . . no
C47 C48 1.379(9) . . no
C49 C50 1.401(9) . . no
C49 C54 1.398(9) . . no
C50 C51 1.370(10) . . no
C51 C52 1.375(11) . . no
C52 C53 1.388(11) . . no
C53 C54 1.371(10) . . no
C55 C56 1.383(9) . . no
C55 C60 1.383(9) . . no
C56 C57 1.383(9) . . no
C57 C58 1.385(11) . . no
C58 C59 1.359(10) . . no
C59 C60 1.384(9) . . no
C61 C62 1.405(8) . . no
C61 C66 1.384(9) . . no
C62 C63 1.366(10) . . no
C63 C64 1.378(10) . . no
C64 C65 1.380(9) . . no
C65 C66 1.386(9) . . no
C34 H34A 0.9500 . . no
C35 H35A 0.9500 . . no
C36 H36A 0.9500 . . no
C37 H37A 0.9500 . . no
C38 H38A 0.9500 . . no
C39 H39 1.0000 . . no
C40 H40A 0.9900 . . no
C40 H40B 0.9900 . . no
C41 H41A 0.9900 . . no
C41 H41B 0.9900 . . no
C42 H42A 0.9800 . . no
C42 H42B 0.9800 . . no
C42 H42C 0.9800 . . no
C44 H44 0.9500 . . no
C45 H45 0.9500 . . no
C46 H46 0.9500 . . no
C47 H47 0.9500 . . no
C48 H48 0.9500 . . no
C50 H50 0.9500 . . no
C51 H51 0.9500 . . no
C52 H52 0.9500 . . no
C53 H53 0.9500 . . no
C54 H54 0.9500 . . no
C56 H56 0.9500 . . no
C57 H57 0.9500 . . no
C58 H58 0.9500 . . no
C59 H59 0.9500 . . no
C60 H60 0.9500 . . no
C62 H62 0.9500 . . no
C63 H63 0.9500 . . no
C64 H64 0.9500 . . no
C65 H65 0.9500 . . no
C66 H66 0.9500 . . no

loop_
_geom_contact_atom_site_label_1
_geom_contact_atom_site_label_2
_geom_contact_distance
_geom_contact_site_symmetry_1
_geom_contact_site_symmetry_2
_geom_contact_publ_flag
I1 P1 3.6087(16) . . no
I1 P2 3.5409(17) . . no
I1 C3 3.680(6) . . no
I1 C4 3.445(7) . . no
I1 C6 3.738(6) . . no
I1 C8 3.748(6) . . no
I1 C17 3.727(6) . . no
I1 C23 3.698(7) . . no
I1 C64 3.775(6) . 1_565 no
I1 C32 3.877(8) . 2_656 no
I2 C36 3.474(7) . . no
I2 C37 3.659(6) . . no
I2 C39 3.736(6) . . no
I2 P3 3.5422(16) . . no
I2 P4 3.5566(15) . . no
I2 C18 3.730(6) . 1_545 no
I2 C66 3.688(6) . . no
I2 C19 3.730(6) . 1_545 no
I2 C48 3.677(7) . . no
I2 C41 3.793(6) . . no
I1 H4A 3.3000 . . no
I1 H8B 3.1700 . . no
I1 H14 3.0800 . 1_554 no
I1 H64 3.1800 . 1_565 no
I1 H6 3.0100 . . no
I1 H32 3.3100 . 2_656 no
I1 H23 3.1400 . . no
I1 H17 2.9700 . . no
I2 H41B 3.2400 . . no
I2 H39 3.0600 . . no
I2 H18 3.1600 . 1_545 no
I2 H19 3.1600 . 1_545 no
I2 H36A 3.3600 . . no
I2 H48 3.1100 . . no
I2 H57 3.1100 . 1_556 no
I2 H66 3.0500 . . no
I2 H53 3.3500 . 2_746 no
Ru1 H17 3.1700 . . no
Ru1 H29 3.0500 . . no
Ru1 H15 3.6100 . . no
Ru2 H50 3.0700 . . no
Ru2 H56 3.6100 . . no
Ru2 H66 3.1400 . . no
P1 I1 3.6087(16) . . no
P1 P2 3.223(2) . . no
P1 C1 3.516(6) . . no
P1 C5 3.481(6) . . no
P1 C8 3.466(7) . . no
P2 I1 3.5409(17) . . no
P2 P1 3.223(2) . . no
P2 C2 3.197(7) . . no
P2 C3 3.543(8) . . no
P2 C6 3.405(6) . . no
P3 I2 3.5422(16) . . no
P3 P4 3.245(2) . . no
P3 C37 3.558(8) . . no
P3 C38 3.210(7) . . no
P3 C41 3.397(6) . . no
P4 I2 3.5566(15) . . no
P4 C35 3.446(7) . . no
P4 P3 3.245(2) . . no
P4 C34 3.517(7) . . no
P4 C39 3.481(6) . . no
P2 H2A 3.1400 . . no
P3 H38A 3.1500 . . no
C1 P1 3.516(6) . . no
C1 C3 2.298(9) . . no
C1 C15 3.408(9) . . no
C1 C29 3.557(10) . . no
C1 C4 2.293(10) . . no
C1 C31 3.485(10) . 2_657 no
C2 C29 3.511(10) . . no
C2 P2 3.197(7) . . no
C2 C5 2.286(9) . . no
C2 C4 2.286(11) . . no
C3 C5 2.288(9) . . no
C3 P2 3.543(8) . . no
C3 I1 3.680(6) . . no
C3 C1 2.298(9) . . no
C4 C2 2.286(11) . . no
C4 C1 2.293(10) . . no
C4 I1 3.445(7) . . no
C5 C3 2.288(9) . . no
C5 P1 3.481(6) . . no
C5 C2 2.286(9) . . no
C5 C64 3.543(9) . 1_566 no
C5 C31 3.582(9) . 2_657 no
C7 C11 3.420(9) . . no
C9 C37 3.464(9) . 2_756 no
C9 C21 3.238(9) . . no
C9 C11 3.433(9) . . no
C10 C29 3.396(9) . . no
C11 C29 3.532(9) . . no
C11 C9 3.433(9) . . no
C11 C7 3.420(9) . . no
C12 C52 3.525(10) . 1_556 no
C15 C21 3.371(9) . . no
C15 C1 3.408(9) . . no
C17 I1 3.727(6) . . no
C18 I2 3.730(6) . 1_565 no
C19 I2 3.730(6) . 1_565 no
C21 C15 3.371(9) . . no
C21 C9 3.238(9) . . no
C23 I1 3.698(7) . . no
C25 C57 3.593(11) . 2_655 no
C27 C33 3.232(10) . . no
C29 C10 3.396(9) . . no
C29 C2 3.511(10) . . no
C29 C1 3.557(10) . . no
C29 C11 3.532(9) . . no
C31 C59 3.524(9) . 1_556 no
C31 C1 3.485(10) . 2_647 no
C31 C5 3.582(9) . 2_647 no
C32 I1 3.877(8) . 2_646 no
C32 C59 3.454(10) . 1_556 no
C33 C27 3.232(10) . . no
C34 C36 2.262(10) . . no
C34 C56 3.424(9) . . no
C34 C50 3.585(10) . . no
C34 C52 3.474(10) . 2_745 no
C34 P4 3.517(7) . . no
C34 C37 2.290(10) . . no
C35 C37 2.292(9) . . no
C35 C38 2.279(10) . . no
C35 P4 3.446(7) . . no
C35 C52 3.513(9) . 2_745 no
C36 C38 2.268(11) . . no
C36 C34 2.262(10) . . no
C36 I2 3.474(7) . . no
C37 C34 2.290(10) . . no
C37 C9 3.464(9) . 2_746 no
C37 C35 2.292(9) . . no
C37 P3 3.558(8) . . no
C37 I2 3.659(6) . . no
C38 C36 2.268(11) . . no
C38 P3 3.210(7) . . no
C38 C35 2.279(10) . . no
C38 C50 3.587(10) . . no
C40 C60 3.421(9) . . no
C42 C48 3.407(8) . . no
C42 C54 3.310(8) . . no
C44 C54 3.206(9) . . no
C48 C42 3.407(8) . . no
C48 I2 3.677(7) . . no
C50 C34 3.585(10) . . no
C50 C55 3.449(9) . . no
C50 C38 3.587(10) . . no
C50 C60 3.586(9) . . no
C52 C12 3.525(10) . 1_554 no
C52 C34 3.474(10) . 2_755 no
C52 C35 3.513(9) . 2_755 no
C54 C42 3.310(8) . . no
C54 C44 3.206(9) . . no
C55 C50 3.449(9) . . no
C56 C34 3.424(9) . . no
C57 C25 3.593(11) . 2_645 no
C59 C32 3.454(10) . 1_554 no
C59 C31 3.524(9) . 1_554 no
C60 C40 3.421(9) . . no
C60 C50 3.586(9) . . no
C64 I1 3.775(6) . 1_545 no
C64 C5 3.543(9) . 1_544 no
C66 I2 3.688(6) . . no
C1 H15 2.8800 . . no
C1 H29 2.7600 . . no
C1 H2A 2.1200 . . no
C1 H31 2.8200 . 2_657 no
C1 H5A 2.1200 . . no
C2 H29 3.0200 . . no
C2 H31 2.7700 . 2_657 no
C2 H1A 2.1200 . . no
C2 H3A 2.1200 . . no
C3 H4A 2.1200 . . no
C3 H2A 2.1100 . . no
C3 H31 3.0100 . 2_657 no
C4 H3A 2.1300 . . no
C4 H5A 2.1100 . . no
C5 H4A 2.1100 . . no
C5 H15 3.0600 . . no
C5 H1A 2.1300 . . no
C5 H31 3.0500 . 2_657 no
C6 H11 2.8100 . . no
C7 H11 2.7700 . . no
C8 H23 2.8100 . . no
C9 H11 2.8700 . . no
C9 H37A 3.0000 . 2_756 no
C9 H21 3.0500 . . no
C10 H29 2.7500 . . no
C10 H21 2.6100 . . no
C10 H7B 3.0600 . . no
C11 H9B 2.7900 . . no
C11 H7B 2.7100 . . no
C14 H46 2.9900 . 2_757 no
C15 H29 2.9600 . . no
C15 H46 3.0800 . 2_757 no
C15 H1A 2.7900 . . no
C15 H21 3.0300 . . no
C16 H15 3.0300 . . no
C16 H9C 2.6400 . . no
C19 H35A 2.8300 . 1_566 no
C19 H44 3.0100 . 2_756 no
C20 H35A 3.0600 . 1_566 no
C20 H47 3.0500 . 2_757 no
C20 H44 2.9700 . 2_756 no
C21 H9C 2.5600 . . no
C22 H33 2.9200 . . no
C23 H8B 2.8900 . . no
C27 H33 2.9800 . . no
C28 H7B 2.9100 . . no
C28 H27 2.7100 . . no
C31 H59 3.0300 . 1_556 no
C32 H59 2.9700 . 1_556 no
C33 H27 2.8300 . . no
C33 H59 3.0200 . 1_556 no
C33 H8A 3.0000 . . no
C34 H52 2.8000 . 2_745 no
C34 H50 2.8500 . . no
C34 H56 2.8700 . . no
C34 H38A 2.1200 . . no
C34 H35A 2.1100 . . no
C35 H36A 2.0900 . . no
C35 H52 3.0000 . 2_745 no
C35 H66 3.0700 . . no
C35 H34A 2.1100 . . no
C35 H56 2.9800 . . no
C36 H35A 2.0900 . . no
C36 H37A 2.1400 . . no
C36 H52 3.1000 . 2_745 no
C37 H38A 2.1000 . . no
C37 H52 2.9900 . 2_745 no
C37 H36A 2.1300 . . no
C38 H34A 2.1200 . . no
C38 H52 2.7700 . 2_745 no
C38 H37A 2.1100 . . no
C39 H48 2.8200 . . no
C40 H60 2.7700 . . no
C41 H60 2.6400 . . no
C42 H54 2.8800 . . no
C42 H9A 2.9900 . . no
C42 H7A 3.0800 . . no
C43 H54 2.8900 . . no
C43 H42C 2.7500 . . no
C44 H54 2.8900 . . no
C48 H39 2.9400 . . no
C48 H42C 2.7400 . . no
C49 H44 2.7400 . . no
C49 H40B 2.8800 . . no
C49 H42B 2.9500 . . no
C50 H12 3.0700 . 1_554 no
C51 H12 3.0300 . 1_554 no
C54 H44 2.7700 . . no
C54 H42B 2.6700 . . no
C55 H62 2.7800 . . no
C55 H50 2.7100 . . no
C56 H50 2.9700 . . no
C56 H34A 2.8400 . . no
C56 H25 3.0800 . 2_645 no
C57 H25 3.0800 . 2_645 no
C60 H41A 2.8300 . . no
C60 H40B 2.7800 . . no
C62 H41A 2.9800 . . no
C62 H24 2.9800 . 2_645 no
C63 H27 2.7200 . 2_646 no
C63 H24 2.8900 . 2_645 no
C64 H27 3.0000 . 2_646 no
C64 H5A 2.8300 . 1_544 no
H1A C15 2.7900 . . no
H1A H29 2.3500 . . no
H1A H15 2.3700 . . no
H5A C64 2.8300 . 1_566 no
H6 I1 3.0100 . . no
H6 H8B 2.4000 . . no
H6 H14 2.5400 . 1_554 no
H7A H42A 2.2800 . . no
H7A C42 3.0800 . . no
H7A H9A 2.3600 . . no
H7B C11 2.7100 . . no
H7B C28 2.9100 . . no
H7B C10 3.0600 . . no
H7B H11 2.0700 . . no
H7B H59 2.4800 . 1_556 no
H8A C33 3.0000 . . no
H8B C23 2.8900 . . no
H8B H6 2.4000 . . no
H8B H23 2.2600 . . no
H8B I1 3.1700 . . no
H9A H37A 2.5300 . 2_756 no
H9A H42B 2.6000 . . no
H9A H13 2.5500 . 1_554 no
H9A C42 2.9900 . . no
H9A H7A 2.3600 . . no
H9B H11 2.1700 . . no
H9B C11 2.7900 . . no
H9C C21 2.5600 . . no
H9C H21 2.5500 . . no
H9C C16 2.6400 . . no
H11 H9B 2.1700 . . no
H11 C7 2.7700 . . no
H11 C9 2.8700 . . no
H11 C6 2.8100 . . no
H11 H7B 2.0700 . . no
H12 C50 3.0700 . 1_556 no
H12 C51 3.0300 . 1_556 no
H12 H40B 2.4200 . 1_556 no
H13 H9A 2.5500 . 1_556 no
H14 H6 2.5400 . 1_556 no
H14 I1 3.0800 . 1_556 no
H15 C1 2.8800 . . no
H15 C5 3.0600 . . no
H15 C16 3.0300 . . no
H15 Ru1 3.6100 . . no
H15 H1A 2.3700 . . no
H17 I1 2.9700 . . no
H17 Ru1 3.1700 . . no
H18 H26 2.4800 . 2_656 no
H18 I2 3.1600 . 1_565 no
H19 I2 3.1600 . 1_565 no
H19 H35A 2.5500 . 1_566 no
H20 H47 2.4300 . 2_757 no
H21 H9C 2.5500 . . no
H21 C15 3.0300 . . no
H21 C9 3.0500 . . no
H21 C10 2.6100 . . no
H23 C8 2.8100 . . no
H23 H8B 2.2600 . . no
H23 I1 3.1400 . . no
H24 C62 2.9800 . 2_655 no
H24 C63 2.8900 . 2_655 no
H24 H63 2.4600 . 2_655 no
H25 C56 3.0800 . 2_655 no
H25 C57 3.0800 . 2_655 no
H26 H18 2.4800 . 2_646 no
H27 C28 2.7100 . . no
H27 C33 2.8300 . . no
H27 C63 2.7200 . 2_656 no
H27 C64 3.0000 . 2_656 no
H29 C2 3.0200 . . no
H29 H1A 2.3500 . . no
H29 C10 2.7500 . . no
H29 C15 2.9600 . . no
H29 Ru1 3.0500 . . no
H29 C1 2.7600 . . no
H31 C1 2.8200 . 2_647 no
H31 C2 2.7700 . 2_647 no
H31 C3 3.0100 . 2_647 no
H31 C5 3.0500 . 2_647 no
H32 I1 3.3100 . 2_646 no
H33 C22 2.9200 . . no
H33 C27 2.9800 . . no
H34A C56 2.8400 . . no
H34A H50 2.4200 . . no
H34A H56 2.3900 . . no
H35A C19 2.8300 . 1_544 no
H35A C20 3.0600 . 1_544 no
H35A H19 2.5500 . 1_544 no
H37A C9 3.0000 . 2_746 no
H37A H9A 2.5300 . 2_746 no
H39 I2 3.0600 . . no
H39 C48 2.9400 . . no
H39 H41B 2.4600 . . no
H39 H48 2.3200 . . no
H40A H42A 2.3500 . . no
H40B C49 2.8800 . . no
H40B C60 2.7800 . . no
H40B H12 2.4200 . 1_554 no
H40B H60 2.1600 . . no
H41A C60 2.8300 . . no
H41A C62 2.9800 . . no
H41A H60 2.2500 . . no
H41A H62 2.5800 . . no
H41B I2 3.2400 . . no
H41B H39 2.4600 . . no
H42A H7A 2.2800 . . no
H42A H40A 2.3500 . . no
H42B C49 2.9500 . . no
H42B C54 2.6700 . . no
H42B H9A 2.6000 . . no
H42B H54 2.3200 . . no
H42C C43 2.7500 . . no
H42C C48 2.7400 . . no
H44 C49 2.7400 . . no
H44 C54 2.7700 . . no
H44 C19 3.0100 . 2_746 no
H44 C20 2.9700 . 2_746 no
H46 C14 2.9900 . 2_747 no
H46 C15 3.0800 . 2_747 no
H47 C20 3.0500 . 2_747 no
H47 H20 2.4300 . 2_747 no
H48 I2 3.1100 . . no
H48 C39 2.8200 . . no
H48 H39 2.3200 . . no
H50 Ru2 3.0700 . . no
H50 C34 2.8500 . . no
H50 C55 2.7100 . . no
H50 C56 2.9700 . . no
H50 H34A 2.4200 . . no
H52 C34 2.8000 . 2_755 no
H52 C35 3.0000 . 2_755 no
H52 C36 3.1000 . 2_755 no
H52 C37 2.9900 . 2_755 no
H52 C38 2.7700 . 2_755 no
H53 I2 3.3500 . 2_756 no
H54 C42 2.8800 . . no
H54 C43 2.8900 . . no
H54 C44 2.8900 . . no
H54 H42B 2.3200 . . no
H56 Ru2 3.6100 . . no
H56 C34 2.8700 . . no
H56 C35 2.9800 . . no
H56 H34A 2.3900 . . no
H57 I2 3.1100 . 1_554 no
H59 C31 3.0300 . 1_554 no
H59 C32 2.9700 . 1_554 no
H59 C33 3.0200 . 1_554 no
H59 H7B 2.4800 . 1_554 no
H60 C40 2.7700 . . no
H60 C41 2.6400 . . no
H60 H40B 2.1600 . . no
H60 H41A 2.2500 . . no
H62 C55 2.7800 . . no
H62 H41A 2.5800 . . no
H63 H24 2.4600 . 2_645 no
H64 I1 3.1800 . 1_545 no
H66 I2 3.0500 . . no
H66 Ru2 3.1400 . . no
H66 C35 3.0700 . . no

loop_
_geom_hbond_atom_site_label_D
_geom_hbond_atom_site_label_H
_geom_hbond_atom_site_label_A
_geom_hbond_distance_DH
_geom_hbond_distance_HA
_geom_hbond_distance_DA
_geom_hbond_angle_DHA
_geom_hbond_site_symmetry_A
_geom_hbond_publ_flag
C6 H6 I1 1.0000 3.0100 3.738(6) 131.00 . yes
C17 H17 I1 0.9500 2.9700 3.727(6) 138.00 . yes
C66 H66 I2 0.9500 3.0500 3.688(6) 126.00 . yes

loop_
_geom_torsion_atom_site_label_1
_geom_torsion_atom_site_label_2
_geom_torsion_atom_site_label_3
_geom_torsion_atom_site_label_4
_geom_torsion
_geom_torsion_site_symmetry_1
_geom_torsion_site_symmetry_2
_geom_torsion_site_symmetry_3
_geom_torsion_site_symmetry_4
_geom_torsion_publ_flag
I1 Ru1 P1 C6 -48.7(2) . . . . no
P2 Ru1 P1 C6 41.6(2) . . . . no
C1 Ru1 P1 C6 157.7(3) . . . . no
C2 Ru1 P1 C6 135.1(4) . . . . no
C4 Ru1 P1 C6 -137.1(3) . . . . no
C5 Ru1 P1 C6 -164.2(3) . . . . no
I1 Ru1 P1 C10 -174.2(2) . . . . no
P2 Ru1 P1 C10 -83.8(2) . . . . no
C1 Ru1 P1 C10 32.2(3) . . . . no
C2 Ru1 P1 C10 9.6(4) . . . . no
C4 Ru1 P1 C10 97.4(3) . . . . no
C5 Ru1 P1 C10 70.4(3) . . . . no
I1 Ru1 P1 C16 69.6(2) . . . . no
P2 Ru1 P1 C16 159.9(2) . . . . no
C1 Ru1 P1 C16 -84.1(3) . . . . no
C2 Ru1 P1 C16 -106.7(4) . . . . no
C4 Ru1 P1 C16 -18.8(3) . . . . no
C5 Ru1 P1 C16 -45.9(3) . . . . no
I1 Ru1 P2 C8 50.0(2) . . . . no
P1 Ru1 P2 C8 -41.8(2) . . . . no
C1 Ru1 P2 C8 -146.5(3) . . . . no
C2 Ru1 P2 C8 -177.7(3) . . . . no
C3 Ru1 P2 C8 146.5(3) . . . . no
C4 Ru1 P2 C8 136.7(4) . . . . no
C5 Ru1 P2 C8 -155.2(4) . . . . no
I1 Ru1 P2 C22 -69.2(2) . . . . no
P1 Ru1 P2 C22 -160.9(2) . . . . no
C1 Ru1 P2 C22 94.3(3) . . . . no
C2 Ru1 P2 C22 63.2(3) . . . . no
C3 Ru1 P2 C22 27.4(3) . . . . no
C4 Ru1 P2 C22 17.5(4) . . . . no
C5 Ru1 P2 C22 85.7(4) . . . . no
I1 Ru1 P2 C28 172.2(2) . . . . no
P1 Ru1 P2 C28 80.4(2) . . . . no
C1 Ru1 P2 C28 -24.3(3) . . . . no
C2 Ru1 P2 C28 -55.5(3) . . . . no
C3 Ru1 P2 C28 -91.3(3) . . . . no
C4 Ru1 P2 C28 -101.2(4) . . . . no
C5 Ru1 P2 C28 -33.0(4) . . . . no
I1 Ru1 C1 C2 88.0(5) . . . . no
P1 Ru1 C1 C2 -154.1(4) . . . . no
P2 Ru1 C1 C2 -57.5(5) . . . . no
C3 Ru1 C1 C2 37.4(4) . . . . no
C4 Ru1 C1 C2 79.7(5) . . . . no
C5 Ru1 C1 C2 115.9(6) . . . . no
I1 Ru1 C1 C5 -27.9(5) . . . . no
P1 Ru1 C1 C5 90.0(3) . . . . no
P2 Ru1 C1 C5 -173.4(3) . . . . no
C2 Ru1 C1 C5 -115.9(6) . . . . no
C3 Ru1 C1 C5 -78.5(4) . . . . no
C4 Ru1 C1 C5 -36.2(4) . . . . no
C1 Ru1 C2 C3 117.4(6) . . . . no
C4 Ru1 C2 C3 37.7(4) . . . . no
C5 Ru1 C2 C3 79.3(4) . . . . no
I1 Ru1 C4 C3 103.4(4) . . . . no
P1 Ru1 C4 C3 -166.2(3) . . . . no
P2 Ru1 C4 C3 15.8(5) . . . . no
I1 Ru1 C2 C1 -137.4(4) . . . . no
P1 Ru1 C2 C1 37.6(6) . . . . no
P2 Ru1 C2 C1 130.2(4) . . . . no
C3 Ru1 C2 C1 -117.4(6) . . . . no
C4 Ru1 C2 C1 -79.8(5) . . . . no
C5 Ru1 C2 C1 -38.1(4) . . . . no
I1 Ru1 C2 C3 -20.0(5) . . . . no
P1 Ru1 C2 C3 155.0(3) . . . . no
P2 Ru1 C2 C3 -112.4(4) . . . . no
C5 Ru1 C3 C4 36.8(4) . . . . no
C1 Ru1 C3 C2 -37.6(4) . . . . no
C4 Ru1 C3 C2 -116.8(6) . . . . no
I1 Ru1 C5 C1 165.1(3) . . . . no
P1 Ru1 C5 C1 -98.1(3) . . . . no
P2 Ru1 C5 C1 12.9(6) . . . . no
I1 Ru1 C3 C2 165.3(4) . . . . no
P2 Ru1 C3 C2 73.3(4) . . . . no
C3 Ru1 C4 C5 117.7(5) . . . . no
C2 Ru1 C4 C3 -37.9(4) . . . . no
C5 Ru1 C3 C2 -80.0(4) . . . . no
I1 Ru1 C3 C4 -77.9(4) . . . . no
P2 Ru1 C3 C4 -169.9(3) . . . . no
C1 Ru1 C3 C4 79.2(4) . . . . no
C2 Ru1 C3 C4 116.8(6) . . . . no
C1 Ru1 C4 C3 -80.8(4) . . . . no
C3 Ru1 C5 C4 -37.5(4) . . . . no
C5 Ru1 C4 C3 -117.7(5) . . . . no
I1 Ru1 C4 C5 -138.9(4) . . . . no
P1 Ru1 C4 C5 -48.5(4) . . . . no
P2 Ru1 C4 C5 133.5(3) . . . . no
C1 Ru1 C4 C5 37.0(4) . . . . no
C2 Ru1 C4 C5 79.8(4) . . . . no
C2 Ru1 C5 C1 38.5(4) . . . . no
C3 Ru1 C5 C1 81.3(4) . . . . no
C4 Ru1 C5 C1 118.7(5) . . . . no
I1 Ru1 C5 C4 46.3(4) . . . . no
P1 Ru1 C5 C4 143.1(3) . . . . no
P2 Ru1 C5 C4 -105.8(4) . . . . no
C1 Ru1 C5 C4 -118.7(5) . . . . no
C2 Ru1 C5 C4 -80.2(4) . . . . no
C35 Ru2 P4 C55 -67.6(3) . . . . no
C36 Ru2 P4 C55 -94.6(3) . . . . no
P4 Ru2 P3 C39 41.0(2) . . . . no
C34 Ru2 P3 C39 146.9(3) . . . . no
C35 Ru2 P3 C39 153.8(4) . . . . no
C38 Ru2 C35 C34 -38.5(4) . . . . no
I2 Ru2 P3 C39 -49.5(2) . . . . no
C38 Ru2 C34 C35 116.2(6) . . . . no
I2 Ru2 C34 C38 -87.0(5) . . . . no
P3 Ru2 C34 C38 58.4(5) . . . . no
C34 Ru2 P3 C49 23.9(3) . . . . no
C35 Ru2 P3 C49 30.7(4) . . . . no
C36 Ru2 P3 C49 99.2(4) . . . . no
C34 Ru2 P4 C55 -29.9(3) . . . . no
C37 Ru2 C35 C34 -81.1(4) . . . . no
P4 Ru2 C35 C34 100.5(4) . . . . no
C36 Ru2 C35 C34 -118.0(5) . . . . no
I2 Ru2 C37 C38 -164.9(4) . . . . no
P3 Ru2 C37 C38 -72.9(4) . . . . no
I2 Ru2 C35 C36 -46.4(4) . . . . no
P3 Ru2 C35 C36 107.6(5) . . . . no
P4 Ru2 C35 C36 -141.6(4) . . . . no
C34 Ru2 C35 C36 118.0(5) . . . . no
C37 Ru2 C35 C36 36.9(4) . . . . no
C38 Ru2 C35 C36 79.4(4) . . . . no
C37 Ru2 P3 C39 -145.8(3) . . . . no
C38 Ru2 P3 C39 178.6(3) . . . . no
I2 Ru2 P3 C43 69.0(2) . . . . no
I2 Ru2 C36 C35 139.1(4) . . . . no
P3 Ru2 C36 C35 -132.2(3) . . . . no
P4 Ru2 C36 C35 49.4(4) . . . . no
C34 Ru2 C36 C35 -37.3(4) . . . . no
C37 Ru2 C36 C35 -119.3(6) . . . . no
C38 Ru2 C36 C35 -80.7(4) . . . . no
I2 Ru2 C36 C37 -101.6(4) . . . . no
P3 Ru2 C36 C37 -12.9(5) . . . . no
P4 Ru2 C36 C37 168.7(3) . . . . no
C34 Ru2 C36 C37 82.0(4) . . . . no
C35 Ru2 C36 C37 119.3(6) . . . . no
C38 Ru2 C36 C37 38.7(4) . . . . no
C38 Ru2 P3 C49 55.5(3) . . . . no
I2 Ru2 P4 C41 53.8(2) . . . . no
P3 Ru2 P4 C41 -36.4(2) . . . . no
I2 Ru2 C37 C36 80.0(4) . . . . no
P3 Ru2 C37 C36 172.0(3) . . . . no
C34 Ru2 C37 C36 -77.5(4) . . . . no
C35 Ru2 C37 C36 -35.5(4) . . . . no
C38 Ru2 C37 C36 -115.1(6) . . . . no
I2 Ru2 P4 C55 176.6(2) . . . . no
P3 Ru2 P4 C55 86.3(2) . . . . no
C34 Ru2 C37 C38 37.7(4) . . . . no
C35 Ru2 C37 C38 79.6(4) . . . . no
C36 Ru2 C37 C38 115.1(6) . . . . no
I2 Ru2 P4 C61 -65.2(2) . . . . no
P3 Ru2 P4 C61 -155.5(2) . . . . no
C34 Ru2 P4 C61 88.3(3) . . . . no
I2 Ru2 C38 C34 138.0(4) . . . . no
P3 Ru2 C38 C34 -129.5(4) . . . . no
P4 Ru2 C38 C34 -35.3(6) . . . . no
C35 Ru2 C38 C34 37.7(4) . . . . no
C36 Ru2 C38 C34 78.8(5) . . . . no
C37 Ru2 C38 C34 117.6(6) . . . . no
I2 Ru2 C38 C37 20.3(5) . . . . no
P3 Ru2 C38 C37 112.9(4) . . . . no
P4 Ru2 C38 C37 -152.9(3) . . . . no
C34 Ru2 C38 C37 -117.6(6) . . . . no
C35 Ru2 C38 C37 -79.9(5) . . . . no
C36 Ru2 C38 C37 -38.8(4) . . . . no
C35 Ru2 C34 C38 -116.2(6) . . . . no
C36 Ru2 C34 C38 -79.9(5) . . . . no
C37 Ru2 C34 C38 -37.2(4) . . . . no
C37 Ru2 P3 C49 91.1(3) . . . . no
C36 Ru2 P3 C39 -137.7(3) . . . . no
C35 Ru2 P4 C61 50.6(3) . . . . no
C36 Ru2 P4 C61 23.6(3) . . . . no
C34 Ru2 P4 C41 -152.7(3) . . . . no
C35 Ru2 P4 C41 169.6(3) . . . . no
I2 Ru2 C35 C34 -164.3(3) . . . . no
P3 Ru2 C35 C34 -10.3(6) . . . . no
C36 Ru2 P3 C43 -19.2(4) . . . . no
C37 Ru2 P3 C43 -27.3(3) . . . . no
C38 Ru2 P3 C43 -62.9(3) . . . . no
I2 Ru2 P3 C49 -172.6(2) . . . . no
P4 Ru2 P3 C49 -82.1(2) . . . . no
C38 Ru2 P4 C55 -8.4(4) . . . . no
C34 Ru2 P3 C43 -94.5(3) . . . . no
C35 Ru2 P3 C43 -87.6(4) . . . . no
C38 Ru2 P4 C41 -131.2(4) . . . . no
C36 Ru2 C34 C35 36.4(4) . . . . no
C37 Ru2 C34 C35 79.0(4) . . . . no
C38 Ru2 P4 C61 109.8(4) . . . . no
P4 Ru2 P3 C43 159.6(2) . . . . no
P4 Ru2 C34 C38 156.3(4) . . . . no
I2 Ru2 C34 C35 29.2(6) . . . . no
C36 Ru2 P4 C41 142.6(3) . . . . no
P4 Ru2 C34 C35 -87.5(4) . . . . no
P3 Ru2 C34 C35 174.7(3) . . . . no
Ru1 P1 C6 C9 168.3(4) . . . . no
C10 P1 C6 C9 -61.4(5) . . . . no
C6 P1 C16 C17 101.4(5) . . . . no
C16 P1 C6 C7 173.7(4) . . . . no
C10 P1 C16 C21 32.0(5) . . . . no
C16 P1 C6 C9 41.5(5) . . . . no
Ru1 P1 C10 C11 119.6(5) . . . . no
C10 P1 C6 C7 70.7(5) . . . . no
C6 P1 C10 C15 171.1(5) . . . . no
Ru1 P1 C16 C17 -23.4(6) . . . . no
C16 P1 C10 C15 66.1(5) . . . . no
Ru1 P1 C6 C7 -59.6(4) . . . . no
C6 P1 C16 C21 -77.5(5) . . . . no
Ru1 P1 C16 C21 157.7(4) . . . . no
Ru1 P1 C10 C15 -60.0(5) . . . . no
C10 P1 C16 C17 -149.1(5) . . . . no
C6 P1 C10 C11 -9.3(6) . . . . no
C16 P1 C10 C11 -114.4(6) . . . . no
C8 P2 C22 C23 -43.5(6) . . . . no
Ru1 P2 C28 C33 169.6(4) . . . . no
C28 P2 C22 C27 33.8(6) . . . . no
Ru1 P2 C28 C29 -12.3(6) . . . . no
Ru1 P2 C8 C7 58.3(5) . . . . no
Ru1 P2 C22 C23 83.8(6) . . . . no
C8 P2 C22 C27 140.3(6) . . . . no
C22 P2 C28 C29 -136.6(5) . . . . no
C22 P2 C28 C33 45.3(6) . . . . no
C28 P2 C22 C23 -150.0(6) . . . . no
C8 P2 C28 C33 -60.9(6) . . . . no
C8 P2 C28 C29 117.2(5) . . . . no
C22 P2 C8 C7 -176.9(4) . . . . no
Ru1 P2 C22 C27 -92.4(6) . . . . no
C28 P2 C8 C7 -70.5(5) . . . . no
C39 P3 C49 C54 67.9(6) . . . . no
Ru2 P3 C39 C40 -59.8(5) . . . . no
C39 P3 C43 C48 43.7(6) . . . . no
C43 P3 C49 C54 -38.9(6) . . . . no
C49 P3 C43 C48 151.3(5) . . . . no
Ru2 P3 C49 C50 17.6(6) . . . . no
C49 P3 C39 C42 -57.1(5) . . . . no
Ru2 P3 C49 C54 -162.5(5) . . . . no
C43 P3 C49 C50 141.2(5) . . . . no
C39 P3 C43 C44 -143.0(5) . . . . no
C43 P3 C39 C42 49.9(5) . . . . no
C39 P3 C49 C50 -112.1(5) . . . . no
C43 P3 C39 C40 176.3(4) . . . . no
Ru2 P3 C43 C44 90.5(5) . . . . no
C49 P3 C43 C44 -35.4(6) . . . . no
Ru2 P3 C39 C42 173.7(3) . . . . no
C49 P3 C39 C40 69.4(5) . . . . no
Ru2 P3 C43 C48 -82.8(6) . . . . no
Ru2 P4 C55 C60 -121.5(5) . . . . no
C61 P4 C55 C56 -70.1(5) . . . . no
Ru2 P4 C61 C66 11.4(6) . . . . no
C41 P4 C55 C60 7.3(6) . . . . no
C61 P4 C41 C40 -179.5(4) . . . . no
C55 P4 C61 C62 -44.0(5) . . . . no
C41 P4 C61 C66 -115.1(5) . . . . no
C41 P4 C55 C56 -174.1(5) . . . . no
C55 P4 C41 C40 -76.7(5) . . . . no
C61 P4 C55 C60 111.3(6) . . . . no
C55 P4 C61 C66 138.7(5) . . . . no
C41 P4 C61 C62 62.2(5) . . . . no
Ru2 P4 C55 C56 57.2(5) . . . . no
Ru2 P4 C41 C40 53.0(5) . . . . no
Ru2 P4 C61 C62 -171.3(4) . . . . no
C2 C1 C5 C4 -1.6(7) . . . . no
Ru1 C1 C2 C3 -62.9(5) . . . . no
C5 C1 C2 C3 1.3(8) . . . . no
Ru1 C1 C5 C4 61.2(5) . . . . no
C5 C1 C2 Ru1 64.3(4) . . . . no
C2 C1 C5 Ru1 -62.8(5) . . . . no
C1 C2 C3 C4 -0.6(8) . . . . no
Ru1 C2 C3 C4 -63.1(5) . . . . no
C1 C2 C3 Ru1 62.6(5) . . . . no
C2 C3 C4 C5 -0.5(8) . . . . no
Ru1 C3 C4 C5 -62.3(5) . . . . no
C2 C3 C4 Ru1 61.9(5) . . . . no
Ru1 C4 C5 C1 -60.0(4) . . . . no
C3 C4 C5 Ru1 61.3(5) . . . . no
C3 C4 C5 C1 1.3(7) . . . . no
C9 C6 C7 C8 -152.9(5) . . . . no
P1 C6 C7 C8 72.0(6) . . . . no
C6 C7 C8 P2 -69.6(6) . . . . no
P1 C10 C11 C12 -178.0(5) . . . . no
C11 C10 C15 C14 -2.2(10) . . . . no
P1 C10 C15 C14 177.4(5) . . . . no
C15 C10 C11 C12 1.6(9) . . . . no
C10 C11 C12 C13 -0.4(11) . . . . no
C11 C12 C13 C14 -0.4(11) . . . . no
C12 C13 C14 C15 -0.2(11) . . . . no
C13 C14 C15 C10 1.5(11) . . . . no
C21 C16 C17 C18 3.0(9) . . . . no
C17 C16 C21 C20 -2.9(9) . . . . no
P1 C16 C17 C18 -175.9(5) . . . . no
P1 C16 C21 C20 175.9(5) . . . . no
C16 C17 C18 C19 -1.2(10) . . . . no
C17 C18 C19 C20 -0.7(10) . . . . no
C18 C19 C20 C21 0.7(10) . . . . no
C19 C20 C21 C16 1.1(9) . . . . no
P2 C22 C23 C24 -175.1(6) . . . . no
C23 C22 C27 C26 -0.5(11) . . . . no
C27 C22 C23 C24 1.2(11) . . . . no
P2 C22 C27 C26 175.8(6) . . . . no
C22 C23 C24 C25 -1.9(12) . . . . no
C23 C24 C25 C26 1.8(13) . . . . no
C24 C25 C26 C27 -1.0(12) . . . . no
C25 C26 C27 C22 0.3(12) . . . . no
P2 C28 C29 C30 -178.4(5) . . . . no
C29 C28 C33 C32 0.4(10) . . . . no
C33 C28 C29 C30 -0.2(10) . . . . no
P2 C28 C33 C32 178.6(5) . . . . no
C28 C29 C30 C31 -0.6(11) . . . . no
C29 C30 C31 C32 1.1(11) . . . . no
C30 C31 C32 C33 -0.9(11) . . . . no
C31 C32 C33 C28 0.1(11) . . . . no
C35 C34 C38 Ru2 -64.4(5) . . . . no
C35 C34 C38 C37 -1.6(8) . . . . no
C38 C34 C35 Ru2 62.6(5) . . . . no
Ru2 C34 C38 C37 62.8(5) . . . . no
Ru2 C34 C35 C36 -62.2(5) . . . . no
C38 C34 C35 C36 0.4(8) . . . . no
C34 C35 C36 Ru2 60.6(5) . . . . no
C34 C35 C36 C37 0.8(8) . . . . no
Ru2 C35 C36 C37 -59.8(5) . . . . no
Ru2 C36 C37 C38 -62.9(5) . . . . no
C35 C36 C37 C38 -1.8(8) . . . . no
C35 C36 C37 Ru2 61.1(5) . . . . no
C36 C37 C38 C34 2.0(8) . . . . no
C36 C37 C38 Ru2 64.5(4) . . . . no
Ru2 C37 C38 C34 -62.5(5) . . . . no
C42 C39 C40 C41 -160.0(5) . . . . no
P3 C39 C40 C41 70.4(6) . . . . no
C39 C40 C41 P4 -69.0(6) . . . . no
P3 C43 C44 C45 -174.3(5) . . . . no
P3 C43 C48 C47 175.7(6) . . . . no
C44 C43 C48 C47 2.2(10) . . . . no
C48 C43 C44 C45 -0.9(10) . . . . no
C43 C44 C45 C46 -0.5(11) . . . . no
C44 C45 C46 C47 0.6(12) . . . . no
C45 C46 C47 C48 0.7(12) . . . . no
C46 C47 C48 C43 -2.1(12) . . . . no
C54 C49 C50 C51 -1.2(9) . . . . no
P3 C49 C50 C51 178.8(5) . . . . no
C50 C49 C54 C53 1.0(9) . . . . no
P3 C49 C54 C53 -178.9(5) . . . . no
C49 C50 C51 C52 0.8(11) . . . . no
C50 C51 C52 C53 -0.3(11) . . . . no
C51 C52 C53 C54 0.2(10) . . . . no
C52 C53 C54 C49 -0.5(9) . . . . no
P4 C55 C56 C57 -177.8(5) . . . . no
C56 C55 C60 C59 -1.4(9) . . . . no
C60 C55 C56 C57 0.9(9) . . . . no
P4 C55 C60 C59 177.2(5) . . . . no
C55 C56 C57 C58 0.9(11) . . . . no
C56 C57 C58 C59 -2.3(11) . . . . no
C57 C58 C59 C60 1.8(10) . . . . no
C58 C59 C60 C55 0.1(10) . . . . no
P4 C61 C62 C63 -177.5(5) . . . . no
C66 C61 C62 C63 -0.1(9) . . . . no
P4 C61 C66 C65 176.9(5) . . . . no
C62 C61 C66 C65 -0.4(9) . . . . no
C61 C62 C63 C64 1.0(9) . . . . no
C62 C63 C64 C65 -1.2(9) . . . . no
C63 C64 C65 C66 0.7(10) . . . . no
C64 C65 C66 C61 0.2(9) . . . . no
